data_1576120
loop_
_publ_author_name
'Zhang, Cheng'
'Leforestier, Baptiste'
'Besnard, C&#xe9;line'
'Mazet, Cl&#xe9;ment'

_publ_section_title
;
 Pd-catalyzed regiodivergent arylation of cyclic allylboronates.
;
_journal_issue 47
_journal_name_full 'Chemical science'
_journal_page_first 22656
_journal_page_last 22665
_journal_paper_doi 10.1039/d5sc07577g
_journal_volume 16
_journal_year 2025
_chemical_absolute_configuration ad
_chemical_formula_moiety 'C28 H37 Br N P Pd'
_chemical_formula_sum 'C28 H37 Br N P Pd'
_chemical_formula_weight 604.86
_space_group_crystal_system orthorhombic
_space_group_IT_number 19
_space_group_name_Hall 'P 2ac 2ab'
_space_group_name_H-M_alt 'P 21 21 21'
_atom_sites_solution_hydrogens geom
_atom_sites_solution_primary dual
_audit_creation_date 2025-06-25
_audit_creation_method
;
Olex2 1.5
(compiled 2025.05.31 svn.r86d253d1 for OlexSys, GUI svn.r7254)
;
_audit_update_record
;
2025-07-24 deposited with the CCDC.	2025-10-24 downloaded from the CCDC.
;
_cell_angle_alpha 90
_cell_angle_beta 90
_cell_angle_gamma 90
_cell_formula_units_Z 8
_cell_length_a 10.12340(10)
_cell_length_b 10.90100(10)
_cell_length_c 51.1310(3)
_cell_measurement_reflns_used 122974
_cell_measurement_temperature 119.99(10)
_cell_measurement_theta_max 74.6540
_cell_measurement_theta_min 2.6020
_cell_volume 5642.57(8)
_computing_cell_refinement 'CrysAlisPro 1.171.42.100a (Rigaku OD, 2023)'
_computing_data_collection 'CrysAlisPro 1.171.42.100a (Rigaku OD, 2023)'
_computing_data_reduction 'CrysAlisPro 1.171.42.100a (Rigaku OD, 2023)'
_computing_molecular_graphics 'Olex2 1.5 (Dolomanov et al., 2009)'
_computing_publication_material 'Olex2 1.5 (Dolomanov et al., 2009)'
_computing_structure_refinement 'SHELXL 2019/2 (Sheldrick, 2015)'
_computing_structure_solution 'SHELXT  (Sheldrick, 2015)'
_diffrn_ambient_environment N~2~
_diffrn_ambient_temperature 119.99(10)
_diffrn_detector 'Hybrid Pixel Array Detector'
_diffrn_detector_area_resol_mean 10.0000
_diffrn_detector_type 'HyPix-Arc 150'
_diffrn_measured_fraction_theta_full 1.000
_diffrn_measured_fraction_theta_max 0.997
_diffrn_measurement_details
;
List of Runs (angles in degrees, time in seconds):

  # Type    Start    End  Width  t~exp~   \w     \q     \k     \f   Frames
#--------------------------------------------------------------------------
  1  \w      9.00  36.00   0.50    1.14    --    4.00  30.00 170.38   54
  2  \w     11.00  37.00   0.50    1.14    --    4.00  30.00  44.46   52
  3  \w      5.00  31.00   0.50    1.14    --   -4.00  33.00 -98.57   52
  4  \w      9.00  34.00   0.50    1.14    --    4.00  30.00   2.45   50
  5  \w      1.00  27.00   0.50    1.14    --   -8.00  35.00 -53.59   52
  6  \w      1.00  27.00   0.50    1.14    --   -8.00  35.00-152.33   52
  7  \w      1.00  27.00   0.50    1.14    --   -8.00  35.00 111.18   52
  8  \w     11.00  36.00   0.50    1.14    --    8.00  29.00-132.88   50
  9  \w     15.00  40.00   0.50    1.14    --   16.00  27.00  94.00   50
 10  \w     17.00  48.00   0.50    1.14    --   20.00  26.00 -65.26   62
 11  \w     17.00  45.00   0.50    1.14    --   20.00  26.00 134.43   56
 12  \w     -8.00  18.00   0.50    1.14    --  -20.00  42.00  12.79   52
 13  \w    -12.00  15.00   0.50    1.14    --  -24.00  45.00 122.48   54
 14  \w    -50.00 -24.00   0.50    1.14    --  -32.00 -25.00 -20.77   52
 15  \w    -51.00 -24.00   0.50    1.14    --  -32.00 -25.00-112.23   54
 16  \w    -51.00 -26.00   0.50    1.14    --  -32.00 -25.00-162.27   50
 17  \w     24.00  56.00   0.50    1.14    --   36.00  24.00-172.88   64
 18  \w    -30.00   2.00   0.50    1.14    --  -40.00  59.00-114.82   64
 19  \w    -30.00   2.00   0.50    1.14    --  -40.00  58.00 -37.69   64
 20  \w    -29.00   2.00   0.50    1.14    --  -40.00  59.00  25.13   62
 21  \w    -53.00 -28.00   0.50    1.14    --  -40.00 -24.00  83.94   50
 22  \w    -62.00 -34.00   0.50    1.14    --  -48.00 -23.00 173.05   56
 23  \w    -62.00 -37.00   0.50    1.14    --  -48.00 -23.00 135.68   50
 24  \w    -62.00 -37.00   0.50    1.14    --  -48.00 -23.00 -19.86   50
 25  \w     34.00  59.00   0.50    1.14    --   48.00  23.00-147.16   50
 26  \w    -62.00 -36.00   0.50    1.14    --  -48.00 -23.00 147.60   52
 27  \w    -62.00 -34.00   0.50    1.14    --  -48.00 -23.00 -56.70   56
 28  \w    -60.00 -34.00   0.50    1.14    --  -48.00 -23.00-133.75   52
 29  \w    -70.00 -45.00   0.50    1.14    --  -60.00 -22.00  83.13   50
 30  \w    -69.00 -44.00   0.50    1.14    --  -60.00 -22.00 119.70   50
 31  \w    -46.00 -20.00   0.50    1.14    --  -60.50  64.00   8.49   52
 32  \w    -47.00 -19.00   0.50    1.14    --  -60.50  56.00 104.08   56
 33  \w    -39.00 -14.00   0.50    1.14    --  -60.50  36.00-109.23   50
 34  \w    -38.00 -13.00   0.50    1.14    --  -60.50  36.00 -39.57   50
 35  \w    -40.00 -14.00   0.50    1.14    --  -60.50  37.00 -51.04   52
 36  \w    -39.00 -14.00   0.50    1.14    --  -60.50  36.00-154.40   50
 37  \w    -40.00 -15.00   0.50    1.14    --  -60.50  37.00-146.41   50
 38  \w    -40.00 -15.00   0.50    1.14    --  -60.50  37.00 158.24   50
 39  \w    -40.00 -14.00   0.50    1.14    --  -60.50  38.00  89.16   52
 40  \w    -52.00 -27.00   0.50    1.14    --  -60.50  63.00-145.16   50
 41  \w    -47.00 -19.00   0.50    1.14    --  -60.50  60.00 118.33   56
 42  \w    -39.00 -14.00   0.50    1.14    --  -60.50  36.00-179.27   50
 43  \w     31.00  70.00   0.50    1.14    --   64.48 -94.00 150.00   78
 44  \w     41.00  91.00   0.50    1.14    --   64.48-125.00 -90.00  100
 45  \w     49.00  90.00   0.50    1.14    --   64.48-125.00  60.00   82
 46  \w     58.00  91.00   0.50    1.14    --   64.48-125.00   0.00   66
 47  \w     59.00  88.00   0.50    1.14    --   70.96  21.00 -50.61   58
 48  \w     53.00  87.00   0.50    1.14    --   70.96  21.00  51.54   68
 49  \w     55.00 116.00   0.50    1.14    --   70.96  21.00  93.71  122
 50  \w     53.00 116.00   0.50    1.14    --   70.96  21.00 -16.00  126
 51  \w     53.00 103.00   0.50    1.14    --   70.96  21.00 152.58  100
 52  \w     92.00 117.00   0.50    1.14    --   70.96  21.00 -50.61   50
 53  \w     56.00  98.00   0.50    1.14    --   72.65-125.00 -30.00   84
 54  \w     35.00  98.00   0.50    1.14    --   72.65-125.00 120.00  126
 55  \w     44.00  80.00   0.50    1.14    --   72.65 -94.00-180.00   72
 56  \w     39.00  66.00   0.50    1.14    --   77.44-125.00  60.00   54
 57  \w     36.00 102.00   0.50    1.14    --   77.44-125.00 -30.00  132
 58  \w     36.00 104.00   0.50    1.14    --   77.44-125.00-120.00  136
 59  \w     79.00 104.00   0.50    1.14    --   77.44-125.00-180.00   50
 60  \w     36.00  75.00   0.50    1.14    --   77.44-125.00-180.00   78
 61  \w     36.00 104.00   0.50    1.14    --   77.44-125.00  30.00  136
 62  \w     40.00 102.00   0.50    1.14    --   77.44-125.00 -90.00  124
 63  \w     79.00 104.00   0.50    1.14    --   77.44-125.00  90.00   50
 64  \w     36.00  75.00   0.50    1.14    --   77.44-125.00  90.00   78
 65  \w     37.00 104.00   0.50    1.14    --   77.44-125.00 150.00  134
 66  \w     36.00 104.00   0.50    1.14    --   77.44-125.00 -60.00  136
 67  \w     79.00 104.00   0.50    1.14    --   77.44-125.00-150.00   50
 68  \w     36.00  72.00   0.50    1.14    --   77.44-125.00-150.00   72
 69  \w     36.00 104.00   0.50    1.14    --   77.44-125.00 120.00  136
 70  \w     69.00 103.00   0.50    1.14    --   77.44-125.00  60.00   68
 71  \w     37.00  78.00   0.50    1.14    --   77.50-125.00   4.53   82
 72  \w     77.00 106.00   0.50    1.14    --   77.50-126.00  -8.82   58
 73  \w     40.00  70.00   0.50    1.14    --   77.50-126.00  -8.82   60
 74  \w     56.00 119.00   0.50    1.14    --   77.50  20.00  18.48  126
 75  \w     56.00 117.00   0.50    1.14    --   77.50   3.00-143.58  122
 76  \w     43.00 119.00   0.50    1.14    --   77.50   6.00  17.31  152
 77  \w     62.00  88.00   0.50    1.14    --   77.50  22.00  52.04   52
 78  \w     48.00 102.00   0.50    1.14    --   77.50   3.00 162.61  108
 79  \w     92.00 118.00   0.50    1.14    --   77.50  22.00 -65.28   52
 80  \w     62.00  87.00   0.50    1.14    --   77.50  22.00 -65.28   50
 81  \w     62.00 113.00   0.50    1.14    --   77.50  22.00 158.15  102
 82  \w     62.00 124.00   0.50    1.14    --   77.50  22.00-151.73  124
 83  \w     42.00 117.00   0.50    1.14    --   77.50   3.00 -63.07  150
 84  \w     63.00  98.00   0.50    1.14    --   77.50  21.00  76.82   70
 85  \w     62.00 110.00   0.50    1.14    --   77.50  22.00 -43.68   96
 86  \w     62.00 108.00   0.50    1.14    --   77.50  22.00 113.04   92
 87  \w     62.00 107.00   0.50    1.14    --   77.50  22.00-110.51   90
 88  \w     42.00 116.00   0.50    1.14    --   77.50   3.00  96.51  148
;
_diffrn_measurement_device 'four-circle diffractometer'
_diffrn_measurement_device_type 'XtaLAB Synergy, Dualflex, HyPix-Arc 150'
_diffrn_measurement_method '\w scans'
_diffrn_orient_matrix_type 'CrysAlisPro convention (1999,Acta A55,543-557)'
_diffrn_orient_matrix_UB_11 -0.0569040000
_diffrn_orient_matrix_UB_12 -0.1310333000
_diffrn_orient_matrix_UB_13 0.0005832000
_diffrn_orient_matrix_UB_21 0.0397283000
_diffrn_orient_matrix_UB_22 -0.0174730000
_diffrn_orient_matrix_UB_23 -0.0288438000
_diffrn_orient_matrix_UB_31 0.1354807000
_diffrn_orient_matrix_UB_32 -0.0500012000
_diffrn_orient_matrix_UB_33 0.0086539000
_diffrn_radiation_monochromator mirror
_diffrn_radiation_probe x-ray
_diffrn_radiation_type 'Cu K\a'
_diffrn_radiation_wavelength 1.54184
_diffrn_reflns_av_R_equivalents 0.0720
_diffrn_reflns_av_unetI/netI 0.0205
_diffrn_reflns_Laue_measured_fraction_full 1.000
_diffrn_reflns_Laue_measured_fraction_max 0.997
_diffrn_reflns_limit_h_max 12
_diffrn_reflns_limit_h_min -10
_diffrn_reflns_limit_k_max 13
_diffrn_reflns_limit_k_min -13
_diffrn_reflns_limit_l_max 63
_diffrn_reflns_limit_l_min -63
_diffrn_reflns_number 160153
_diffrn_reflns_point_group_measured_fraction_full 1.000
_diffrn_reflns_point_group_measured_fraction_max 0.994
_diffrn_reflns_theta_full 67.684
_diffrn_reflns_theta_max 74.910
_diffrn_reflns_theta_min 3.458
_diffrn_source 'micro-focus sealed X-ray tube'
_diffrn_source_type 'PhotonJet (Cu) X-ray Source'
_exptl_absorpt_coefficient_mu 7.599
_exptl_absorpt_correction_T_max 0.664
_exptl_absorpt_correction_T_min 0.062
_exptl_absorpt_correction_type gaussian
_exptl_absorpt_process_details
;
CrysAlisPro 1.171.42.100a (Rigaku Oxford Diffraction, 2023)
Numerical absorption correction based on gaussian integration over
a multifaceted crystal model
Empirical absorption correction using spherical harmonics,
implemented in SCALE3 ABSPACK scaling algorithm.
;
_exptl_crystal_colour colourless
_exptl_crystal_colour_primary colourless
_exptl_crystal_density_diffrn 1.424
_exptl_crystal_description block
_exptl_crystal_F_000 2464
_exptl_crystal_size_max 0.327
_exptl_crystal_size_mid 0.227
_exptl_crystal_size_min 0.196
_refine_diff_density_max 1.422
_refine_diff_density_min -1.404
_refine_diff_density_rms 0.092
_refine_ls_abs_structure_details
;
 Refined as an inversion twin.

Two complexes with the same configuration are present in the unit cell.
;
_refine_ls_abs_structure_Flack 0.021(10)
_refine_ls_extinction_method none
_refine_ls_goodness_of_fit_ref 1.102
_refine_ls_hydrogen_treatment constr
_refine_ls_matrix_type full
_refine_ls_number_parameters 592
_refine_ls_number_reflns 11544
_refine_ls_number_restraints 0
_refine_ls_restrained_S_all 1.102
_refine_ls_R_factor_all 0.0416
_refine_ls_R_factor_gt 0.0415
_refine_ls_shift/su_max 0.001
_refine_ls_shift/su_mean 0.000
_refine_ls_structure_factor_coef Fsqd
_refine_ls_weighting_details 'w=1/[\s^2^(Fo^2^)+(0.0559P)^2^+10.5800P] where P=(Fo^2^+2Fc^2^)/3'
_refine_ls_weighting_scheme calc
_refine_ls_wR_factor_gt 0.1099
_refine_ls_wR_factor_ref 0.1100
_reflns_Friedel_coverage 0.777
_reflns_Friedel_fraction_full 1.000
_reflns_Friedel_fraction_max 0.989
_reflns_number_gt 11508
_reflns_number_total 11544
_reflns_threshold_expression 'I > 2\s(I)'
_cod_data_source_file d5sc07577g2.cif
_cod_data_source_block complex16
_cod_depositor_comments 'Adding full bibliography for 1576120--1576121.cif.'
_cod_database_code 1576120
_shelx_shelxl_version_number 2019/2
_chemical_oxdiff_formula 'Au1 Cl1 C48 H56 N2'
_shelx_space_group_comment
;
The symmetry employed for this shelxl refinement is uniquely defined
by the following loop, which should always be used as a source of
symmetry information in preference to the above space-group names.
They are only intended as comments.
;
_olex2_refinement_description
;
1. Twinned data refinement
 Scales: 0.979(10)
 0.021(10)
2. Fixed Uiso
 At 1.2 times of:
  All C(H) groups, All C(H,H) groups
 At 1.5 times of:
  All C(H,H,H) groups
3.a Ternary CH refined with riding coordinates:
 C11(H11), C11B(H11B)
3.b Secondary CH2 refined with riding coordinates:
 C10(H10A,H10B), C10B(H10C,H10D)
3.c Aromatic/amide H refined with riding coordinates:
 C2(H2), C3(H3), C4(H4), C5(H5), C6(H6), C17(H17), C18(H18), C21(H21),
 C22(H22), C24(H24), C25(H25), C27(H27), C28(H28), C2B(H2B), C3B(H3B), C4B(H4B),
  C5B(H5B), C6B(H6B), C17B(H17B), C18B(H18B), C21B(H21B), C22B(H22B),
 C24B(H24B), C25B(H25B), C27B(H27B), C28B(H28B)
3.d Idealised Me refined as rotating group:
 C8(H8A,H8B,H8C), C9(H9A,H9B,H9C), C13(H13A,H13B,H13C), C14(H14A,H14B,H14C),
 C15(H15A,H15B,H15C), C20(H20A,H20B,H20C), C29(H29A,H29B,H29C), C8B(H8BA,H8BB,
 H8BC), C9B(H9BA,H9BB,H9BC), C13B(H13D,H13E,H13F), C14B(H14D,H14E,H14F),
 C15B(H15D,H15E,H15F), C20B(H20D,H20E,H20F), C29B(H29D,H29E,H29F)
;
_olex2_submission_special_instructions 'No special instructions were received'
_oxdiff_exptl_absorpt_empirical_details
;
Empirical correction (ABSPACK) includes:
- Absorption correction using spherical harmonics
- Frame scaling
;
_oxdiff_exptl_absorpt_empirical_full_max 2.375
_oxdiff_exptl_absorpt_empirical_full_min 0.548

loop_
_space_group_symop_operation_xyz
'x, y, z'
'-x+1/2, -y, z+1/2'
'-x, y+1/2, -z+1/2'
'x+1/2, -y+1/2, -z'

loop_
_atom_site_label
_atom_site_type_symbol
_atom_site_fract_x
_atom_site_fract_y
_atom_site_fract_z
_atom_site_U_iso_or_equiv
_atom_site_adp_type
_atom_site_occupancy
_atom_site_site_symmetry_order
_atom_site_calc_flag
_atom_site_refinement_flags_posn
_atom_site_refinement_flags_adp
_atom_site_refinement_flags_occupancy
_atom_site_disorder_assembly
_atom_site_disorder_group
Pd1 Pd 0.57713(5) 0.23513(4) 0.52309(2) 0.03263(11) Uani 1 1 d . . . . .
Br1 Br 0.58980(8) 0.06701(6) 0.49007(2) 0.03864(16) Uani 1 1 d . . . . .
P1 P 0.52072(17) 0.37692(16) 0.55139(3) 0.0340(3) Uani 1 1 d . . . . .
N7 N 0.5691(6) 0.3874(5) 0.49284(10) 0.0354(11) Uani 1 1 d . . . . .
C1 C 0.6040(8) 0.1157(7) 0.55247(13) 0.0419(15) Uani 1 1 d . . . . .
C2 C 0.7144(7) 0.1293(8) 0.56899(14) 0.0439(16) Uani 1 1 d . . . . .
H2 H 0.771034 0.198228 0.567051 0.053 Uiso 1 1 calc R U . . .
C3 C 0.7403(10) 0.0427(9) 0.58796(16) 0.060(2) Uani 1 1 d . . . . .
H3 H 0.816481 0.051475 0.598635 0.072 Uiso 1 1 calc R U . . .
C4 C 0.6582(13) -0.0557(9) 0.59173(17) 0.069(3) Uani 1 1 d . . . . .
H4 H 0.675800 -0.113684 0.605165 0.083 Uiso 1 1 calc R U . . .
C5 C 0.5498(13) -0.0692(8) 0.57568(18) 0.072(3) Uani 1 1 d . . . . .
H5 H 0.493278 -0.138053 0.577859 0.087 Uiso 1 1 calc R U . . .
C6 C 0.5218(10) 0.0174(7) 0.55619(16) 0.0533(19) Uani 1 1 d . . . . .
H6 H 0.445642 0.007897 0.545533 0.064 Uiso 1 1 calc R U . . .
C8 C 0.6989(7) 0.3782(7) 0.47971(14) 0.0398(14) Uani 1 1 d . . . . .
H8A H 0.769099 0.397729 0.492224 0.060 Uiso 1 1 calc R U . . .
H8B H 0.702183 0.436253 0.465083 0.060 Uiso 1 1 calc R U . . .
H8C H 0.711326 0.294608 0.473107 0.060 Uiso 1 1 calc R U . . .
C9 C 0.4631(7) 0.3611(7) 0.47358(14) 0.0418(15) Uani 1 1 d . . . . .
H9A H 0.467160 0.274625 0.468437 0.063 Uiso 1 1 calc R U . . .
H9B H 0.475352 0.413001 0.458111 0.063 Uiso 1 1 calc R U . . .
H9C H 0.376903 0.378502 0.481468 0.063 Uiso 1 1 calc R U . . .
C10 C 0.4512(6) 0.4895(6) 0.52893(13) 0.0359(14) Uani 1 1 d . . . . .
H10A H 0.366530 0.459090 0.521739 0.043 Uiso 1 1 calc R U . . .
H10B H 0.434311 0.567559 0.538226 0.043 Uiso 1 1 calc R U . . .
C11 C 0.5510(6) 0.5100(6) 0.50672(13) 0.0362(14) Uani 1 1 d . . . . .
H11 H 0.637130 0.525522 0.515706 0.043 Uiso 1 1 calc R U . . .
C12 C 0.5196(8) 0.6326(7) 0.49155(16) 0.0462(17) Uani 1 1 d . . . . .
C13 C 0.5357(9) 0.7368(7) 0.51147(19) 0.058(2) Uani 1 1 d . . . . .
H13A H 0.462594 0.734265 0.524016 0.087 Uiso 1 1 calc R U . . .
H13B H 0.535323 0.815769 0.502330 0.087 Uiso 1 1 calc R U . . .
H13C H 0.619631 0.726777 0.520796 0.087 Uiso 1 1 calc R U . . .
C14 C 0.3798(9) 0.6412(7) 0.48032(18) 0.055(2) Uani 1 1 d . . . . .
H14A H 0.371759 0.585971 0.465283 0.083 Uiso 1 1 calc R U . . .
H14B H 0.362423 0.725684 0.474714 0.083 Uiso 1 1 calc R U . . .
H14C H 0.315632 0.617579 0.493756 0.083 Uiso 1 1 calc R U . . .
C15 C 0.6212(9) 0.6553(8) 0.46985(17) 0.055(2) Uani 1 1 d . . . . .
H15A H 0.710200 0.639409 0.476602 0.082 Uiso 1 1 calc R U . . .
H15B H 0.615172 0.740636 0.463959 0.082 Uiso 1 1 calc R U . . .
H15C H 0.603286 0.600249 0.455112 0.082 Uiso 1 1 calc R U . . .
C16 C 0.3945(7) 0.3475(6) 0.57608(13) 0.0380(14) Uani 1 1 d . . . . .
C17 C 0.2661(7) 0.3869(8) 0.57253(14) 0.0447(16) Uani 1 1 d . . . . .
H17 H 0.242789 0.430057 0.557057 0.054 Uiso 1 1 calc R U . . .
C18 C 0.1708(8) 0.3638(8) 0.59144(15) 0.0490(18) Uani 1 1 d . . . . .
H18 H 0.083110 0.392197 0.588712 0.059 Uiso 1 1 calc R U . . .
C19 C 0.2002(8) 0.3009(7) 0.61404(15) 0.0451(16) Uani 1 1 d . . . . .
C20 C 0.0970(9) 0.2829(9) 0.63509(17) 0.060(2) Uani 1 1 d . . . . .
H20A H 0.067860 0.363085 0.641579 0.091 Uiso 1 1 calc R U . . .
H20B H 0.134930 0.235494 0.649536 0.091 Uiso 1 1 calc R U . . .
H20C H 0.021255 0.238587 0.627796 0.091 Uiso 1 1 calc R U . . .
C21 C 0.3296(8) 0.2590(8) 0.61731(15) 0.0483(17) Uani 1 1 d . . . . .
H21 H 0.351887 0.213792 0.632565 0.058 Uiso 1 1 calc R U . . .
C22 C 0.4264(8) 0.2822(7) 0.59865(14) 0.0457(16) Uani 1 1 d . . . . .
H22 H 0.514003 0.253644 0.601280 0.055 Uiso 1 1 calc R U . . .
C23 C 0.6523(7) 0.4594(6) 0.56789(13) 0.0362(14) Uani 1 1 d . . . . .
C24 C 0.7798(7) 0.4607(7) 0.55703(13) 0.0391(14) Uani 1 1 d . . . . .
H24 H 0.799243 0.409037 0.542569 0.047 Uiso 1 1 calc R U . . .
C25 C 0.8766(7) 0.5353(7) 0.56693(14) 0.0423(15) Uani 1 1 d . . . . .
H25 H 0.962142 0.534438 0.559303 0.051 Uiso 1 1 calc R U . . .
C26 C 0.8509(7) 0.6124(7) 0.58806(13) 0.0406(15) Uani 1 1 d . . . . .
C27 C 0.7248(8) 0.6114(7) 0.59888(14) 0.0437(16) Uani 1 1 d . . . . .
H27 H 0.705387 0.663195 0.613318 0.052 Uiso 1 1 calc R U . . .
C28 C 0.6277(7) 0.5362(6) 0.58891(13) 0.0400(15) Uani 1 1 d . . . . .
H28 H 0.542292 0.537024 0.596603 0.048 Uiso 1 1 calc R U . . .
C29 C 0.9580(9) 0.6955(9) 0.59892(18) 0.060(2) Uani 1 1 d . . . . .
H29A H 0.923619 0.779209 0.600548 0.090 Uiso 1 1 calc R U . . .
H29B H 1.034014 0.695312 0.587059 0.090 Uiso 1 1 calc R U . . .
H29C H 0.985424 0.665663 0.616164 0.090 Uiso 1 1 calc R U . . .
Pd1B Pd 0.57396(5) 0.75736(4) 0.70979(2) 0.03532(12) Uani 1 1 d . . . . .
Br1B Br 0.37778(8) 0.88875(9) 0.71992(2) 0.0525(2) Uani 1 1 d . . . . .
P1B P 0.74718(17) 0.64374(15) 0.70041(3) 0.0343(3) Uani 1 1 d . . . . .
N7B N 0.6949(6) 0.8100(5) 0.74632(11) 0.0354(12) Uani 1 1 d . . . . .
C1B C 0.4833(7) 0.6901(7) 0.67816(14) 0.0379(14) Uani 1 1 d . . . . .
C2B C 0.4784(7) 0.7521(8) 0.65463(13) 0.0430(15) Uani 1 1 d . . . . .
H2B H 0.520511 0.829574 0.652928 0.052 Uiso 1 1 calc R U . . .
C3B C 0.4113(8) 0.7008(8) 0.63317(14) 0.0504(18) Uani 1 1 d . . . . .
H3B H 0.408383 0.744229 0.617068 0.060 Uiso 1 1 calc R U . . .
C4B C 0.3507(8) 0.5902(8) 0.63514(15) 0.0513(19) Uani 1 1 d . . . . .
H4B H 0.305665 0.556497 0.620505 0.062 Uiso 1 1 calc R U . . .
C5B C 0.3546(8) 0.5266(8) 0.65851(16) 0.0484(17) Uani 1 1 d . . . . .
H5B H 0.312816 0.448870 0.659947 0.058 Uiso 1 1 calc R U . . .
C6B C 0.4199(7) 0.5766(7) 0.67991(14) 0.0434(15) Uani 1 1 d . . . . .
H6B H 0.421418 0.532908 0.695983 0.052 Uiso 1 1 calc R U . . .
C8B C 0.6979(9) 0.9466(7) 0.74596(16) 0.0506(18) Uani 1 1 d . . . . .
H8BA H 0.747712 0.974702 0.730663 0.076 Uiso 1 1 calc R U . . .
H8BB H 0.740521 0.976663 0.761927 0.076 Uiso 1 1 calc R U . . .
H8BC H 0.607383 0.978188 0.745055 0.076 Uiso 1 1 calc R U . . .
C9B C 0.6118(7) 0.7651(8) 0.76813(13) 0.0456(16) Uani 1 1 d . . . . .
H9BA H 0.522217 0.798026 0.766312 0.068 Uiso 1 1 calc R U . . .
H9BB H 0.649630 0.792182 0.784796 0.068 Uiso 1 1 calc R U . . .
H9BC H 0.608598 0.675249 0.767705 0.068 Uiso 1 1 calc R U . . .
C10B C 0.8185(7) 0.6264(6) 0.73281(12) 0.0349(13) Uani 1 1 d . . . . .
H10C H 0.761099 0.573584 0.743724 0.042 Uiso 1 1 calc R U . . .
H10D H 0.906455 0.587116 0.731512 0.042 Uiso 1 1 calc R U . . .
C11B C 0.8315(6) 0.7532(7) 0.74528(12) 0.0362(13) Uani 1 1 d . . . . .
H11B H 0.881832 0.803512 0.732309 0.043 Uiso 1 1 calc R U . . .
C12B C 0.9222(7) 0.7473(7) 0.77027(13) 0.0415(14) Uani 1 1 d . . . . .
C13B C 1.0627(7) 0.7325(9) 0.76001(17) 0.058(2) Uani 1 1 d . . . . .
H13D H 1.083639 0.800541 0.748199 0.087 Uiso 1 1 calc R U . . .
H13E H 1.070060 0.654682 0.750518 0.087 Uiso 1 1 calc R U . . .
H13F H 1.124727 0.732643 0.774729 0.087 Uiso 1 1 calc R U . . .
C14B C 0.8912(9) 0.6395(8) 0.78845(16) 0.053(2) Uani 1 1 d . . . . .
H14D H 0.951450 0.641207 0.803455 0.080 Uiso 1 1 calc R U . . .
H14E H 0.902468 0.562278 0.778911 0.080 Uiso 1 1 calc R U . . .
H14F H 0.799860 0.646123 0.794639 0.080 Uiso 1 1 calc R U . . .
C15B C 0.9213(9) 0.8660(7) 0.78640(14) 0.0467(16) Uani 1 1 d . . . . .
H15D H 0.935651 0.936298 0.774801 0.070 Uiso 1 1 calc R U . . .
H15E H 0.991753 0.862798 0.799513 0.070 Uiso 1 1 calc R U . . .
H15F H 0.835713 0.874631 0.795179 0.070 Uiso 1 1 calc R U . . .
C16B C 0.7305(7) 0.4904(7) 0.68711(12) 0.0374(14) Uani 1 1 d . . . . .
C17B C 0.6849(7) 0.3971(7) 0.70267(13) 0.0396(15) Uani 1 1 d . . . . .
H17B H 0.671270 0.410788 0.720819 0.047 Uiso 1 1 calc R U . . .
C18B C 0.6585(7) 0.2826(7) 0.69195(14) 0.0422(16) Uani 1 1 d . . . . .
H18B H 0.627724 0.218635 0.702995 0.051 Uiso 1 1 calc R U . . .
C19B C 0.6760(7) 0.2597(7) 0.66560(13) 0.0430(16) Uani 1 1 d . . . . .
C20B C 0.6426(10) 0.1343(7) 0.65478(17) 0.056(2) Uani 1 1 d . . . . .
H20D H 0.724366 0.090220 0.650639 0.084 Uiso 1 1 calc R U . . .
H20E H 0.589571 0.143463 0.638870 0.084 Uiso 1 1 calc R U . . .
H20F H 0.592300 0.087878 0.667834 0.084 Uiso 1 1 calc R U . . .
C21B C 0.7242(9) 0.3528(8) 0.65040(14) 0.0505(19) Uani 1 1 d . . . . .
H21B H 0.737697 0.338486 0.632273 0.061 Uiso 1 1 calc R U . . .
C22B C 0.7542(8) 0.4681(7) 0.66067(13) 0.0459(17) Uani 1 1 d . . . . .
H22B H 0.790124 0.530464 0.649813 0.055 Uiso 1 1 calc R U . . .
C23B C 0.8726(7) 0.7243(6) 0.68190(12) 0.0367(14) Uani 1 1 d . . . . .
C24B C 0.8420(8) 0.8366(7) 0.67056(15) 0.0440(16) Uani 1 1 d . . . . .
H24B H 0.753368 0.865273 0.670569 0.053 Uiso 1 1 calc R U . . .
C25B C 0.9414(9) 0.9073(7) 0.65916(17) 0.0527(19) Uani 1 1 d . . . . .
H25B H 0.918933 0.983203 0.651180 0.063 Uiso 1 1 calc R U . . .
C26B C 1.0722(8) 0.8695(7) 0.65921(14) 0.0438(15) Uani 1 1 d . . . . .
C27B C 1.1025(7) 0.7567(8) 0.67070(14) 0.0454(15) Uani 1 1 d . . . . .
H27B H 1.191492 0.729172 0.670995 0.054 Uiso 1 1 calc R U . . .
C28B C 1.0052(7) 0.6851(7) 0.68158(14) 0.0419(16) Uani 1 1 d . . . . .
H28B H 1.027731 0.608008 0.688993 0.050 Uiso 1 1 calc R U . . .
C29B C 1.1793(9) 0.9470(9) 0.6476(2) 0.062(2) Uani 1 1 d . . . . .
H29D H 1.211100 0.908877 0.631397 0.093 Uiso 1 1 calc R U . . .
H29E H 1.252534 0.954026 0.660027 0.093 Uiso 1 1 calc R U . . .
H29F H 1.144481 1.028895 0.643682 0.093 Uiso 1 1 calc R U . . .

loop_
_atom_site_aniso_label
_atom_site_aniso_U_11
_atom_site_aniso_U_22
_atom_site_aniso_U_33
_atom_site_aniso_U_23
_atom_site_aniso_U_13
_atom_site_aniso_U_12
Pd1 0.0352(2) 0.0299(2) 0.0328(2) 0.00197(17) 0.00010(18) 0.0034(2)
Br1 0.0422(4) 0.0350(3) 0.0387(3) -0.0024(3) 0.0008(3) 0.0011(3)
P1 0.0354(8) 0.0314(8) 0.0353(7) 0.0004(6) 0.0011(6) 0.0053(7)
N7 0.035(3) 0.034(3) 0.038(3) 0.007(2) 0.000(2) -0.001(2)
C1 0.051(4) 0.038(3) 0.037(3) 0.004(3) 0.008(3) 0.008(3)
C2 0.042(4) 0.050(4) 0.040(3) 0.008(3) 0.002(3) 0.013(3)
C3 0.077(6) 0.063(5) 0.040(4) 0.003(4) 0.000(4) 0.031(5)
C4 0.115(9) 0.048(5) 0.045(4) 0.012(4) 0.001(5) 0.024(5)
C5 0.122(9) 0.043(4) 0.052(5) 0.009(4) 0.011(5) -0.012(5)
C6 0.071(5) 0.044(4) 0.045(4) 0.009(3) -0.001(4) -0.005(4)
C8 0.034(3) 0.041(3) 0.044(3) 0.005(3) 0.006(3) -0.001(3)
C9 0.043(4) 0.044(4) 0.039(3) 0.006(3) -0.002(3) 0.000(3)
C10 0.032(3) 0.037(3) 0.040(3) 0.002(3) -0.001(3) 0.000(3)
C11 0.031(3) 0.035(3) 0.042(3) 0.003(3) -0.002(3) -0.004(3)
C12 0.044(4) 0.038(4) 0.057(4) 0.014(3) 0.002(3) 0.002(3)
C13 0.058(4) 0.036(4) 0.081(6) 0.011(4) 0.004(4) -0.001(4)
C14 0.058(5) 0.041(4) 0.067(5) 0.022(4) -0.007(4) 0.003(4)
C15 0.053(4) 0.045(4) 0.066(5) 0.021(4) 0.006(4) -0.004(4)
C16 0.040(4) 0.036(3) 0.038(3) -0.003(3) 0.002(3) 0.004(3)
C17 0.042(4) 0.052(4) 0.041(3) 0.001(3) -0.004(3) 0.004(3)
C18 0.037(4) 0.061(5) 0.049(4) -0.004(4) 0.003(3) 0.000(3)
C19 0.043(4) 0.044(4) 0.048(4) 0.000(3) 0.010(3) 0.000(3)
C20 0.050(4) 0.067(5) 0.064(5) 0.008(4) 0.020(4) 0.007(4)
C21 0.053(4) 0.043(4) 0.049(4) 0.008(3) 0.010(3) 0.003(4)
C22 0.041(4) 0.047(4) 0.049(4) 0.010(3) 0.006(3) 0.009(3)
C23 0.037(3) 0.035(3) 0.037(3) 0.001(3) -0.003(3) 0.006(3)
C24 0.035(3) 0.043(4) 0.039(3) -0.004(3) 0.000(3) 0.006(3)
C25 0.036(3) 0.050(4) 0.041(3) 0.002(3) -0.002(3) 0.005(3)
C26 0.043(4) 0.039(4) 0.040(3) 0.005(3) -0.008(3) -0.003(3)
C27 0.055(4) 0.037(3) 0.039(3) -0.002(3) 0.001(3) 0.007(3)
C28 0.043(4) 0.037(3) 0.040(3) -0.004(3) 0.001(3) 0.006(3)
C29 0.059(5) 0.064(5) 0.057(5) -0.011(4) -0.005(4) -0.010(4)
Pd1B 0.0333(2) 0.0367(2) 0.0359(2) -0.00210(18) 0.00217(18) 0.0060(2)
Br1B 0.0452(4) 0.0627(5) 0.0496(4) -0.0130(4) -0.0023(3) 0.0212(4)
P1B 0.0332(8) 0.0361(8) 0.0335(7) -0.0002(6) 0.0025(6) 0.0046(7)
N7B 0.035(3) 0.033(3) 0.039(3) -0.004(2) 0.005(2) 0.001(2)
C1B 0.031(3) 0.040(3) 0.043(3) -0.004(3) 0.001(3) 0.007(3)
C2B 0.042(3) 0.045(4) 0.042(3) -0.001(3) 0.006(3) 0.003(3)
C3B 0.046(4) 0.066(5) 0.039(3) -0.001(3) 0.003(3) 0.010(4)
C4B 0.046(4) 0.064(5) 0.044(4) -0.016(4) -0.002(3) -0.001(4)
C5B 0.037(4) 0.048(4) 0.061(5) -0.005(4) 0.005(3) 0.003(3)
C6B 0.036(3) 0.047(4) 0.047(4) -0.003(3) 0.004(3) 0.000(3)
C8B 0.061(5) 0.035(4) 0.055(4) -0.007(3) -0.002(4) 0.008(4)
C9B 0.043(4) 0.058(4) 0.036(3) -0.003(3) 0.003(3) -0.002(3)
C10B 0.034(3) 0.034(3) 0.037(3) -0.001(3) -0.001(3) 0.005(3)
C11B 0.033(3) 0.037(3) 0.038(3) 0.000(3) 0.004(2) 0.001(3)
C12B 0.042(3) 0.041(3) 0.041(3) -0.002(3) 0.000(3) -0.005(4)
C13B 0.036(4) 0.077(6) 0.060(4) -0.015(4) -0.007(3) 0.000(4)
C14B 0.058(5) 0.054(4) 0.049(4) 0.007(3) -0.016(4) -0.012(4)
C15B 0.050(4) 0.046(4) 0.044(3) -0.007(3) -0.004(3) -0.011(4)
C16B 0.033(3) 0.046(4) 0.033(3) -0.002(3) -0.002(3) 0.011(3)
C17B 0.039(3) 0.044(4) 0.036(3) -0.007(3) 0.005(3) 0.000(3)
C18B 0.044(4) 0.039(4) 0.044(4) -0.002(3) 0.002(3) 0.001(3)
C19B 0.045(4) 0.041(4) 0.043(3) -0.009(3) -0.008(3) 0.014(3)
C20B 0.072(6) 0.042(4) 0.054(4) -0.013(4) -0.011(4) 0.012(4)
C21B 0.062(5) 0.054(4) 0.036(3) -0.011(3) -0.002(3) 0.015(4)
C22B 0.057(5) 0.047(4) 0.033(3) 0.000(3) 0.006(3) 0.018(4)
C23B 0.036(3) 0.039(3) 0.035(3) -0.001(3) -0.001(3) 0.003(3)
C24B 0.038(4) 0.041(4) 0.053(4) 0.004(3) 0.002(3) 0.007(3)
C25B 0.055(5) 0.042(4) 0.061(4) 0.011(3) 0.008(4) 0.009(4)
C26B 0.046(4) 0.039(3) 0.047(4) 0.000(3) 0.008(3) 0.001(3)
C27B 0.035(3) 0.052(4) 0.049(4) 0.002(3) 0.004(3) 0.001(3)
C28B 0.042(4) 0.041(4) 0.043(3) 0.009(3) 0.008(3) 0.016(3)
C29B 0.052(5) 0.051(5) 0.084(6) 0.008(5) 0.019(4) 0.001(4)

loop_
_atom_type_symbol
_atom_type_description
_atom_type_scat_dispersion_real
_atom_type_scat_dispersion_imag
_atom_type_scat_source
C C 0.0181 0.0091 'International Tables Vol C Tables 4.2.6.8 and 6.1.1.4'
H H 0.0000 0.0000 'International Tables Vol C Tables 4.2.6.8 and 6.1.1.4'
Br Br -0.6763 1.2805 'International Tables Vol C Tables 4.2.6.8 and 6.1.1.4'
N N 0.0311 0.0180 'International Tables Vol C Tables 4.2.6.8 and 6.1.1.4'
P P 0.2955 0.4335 'International Tables Vol C Tables 4.2.6.8 and 6.1.1.4'
Pd Pd 0.1215 3.9337 'International Tables Vol C Tables 4.2.6.8 and 6.1.1.4'

loop_
_exptl_crystal_face_index_h
_exptl_crystal_face_index_k
_exptl_crystal_face_index_l
_exptl_crystal_face_perp_dist
0 0 1 0.0992
0 0 -1 0.1277
2 -1 -1 0.1001
-2 1 1 0.0959
0 1 0 0.1115
0 -1 0 0.0996
0 -1 -1 0.0894

loop_
_geom_angle_atom_site_label_1
_geom_angle_atom_site_label_2
_geom_angle_atom_site_label_3
_geom_angle
_geom_angle_site_symmetry_1
_geom_angle_site_symmetry_3
_geom_angle_publ_flag
P1 Pd1 Br1 167.85(5) . . ?
P1 Pd1 N7 85.69(15) . . ?
N7 Pd1 Br1 94.46(14) . . ?
C1 Pd1 Br1 91.3(2) . . ?
C1 Pd1 P1 89.9(2) . . ?
C1 Pd1 N7 171.6(3) . . ?
C10 P1 Pd1 99.2(2) . . ?
C10 P1 C16 106.5(3) . . ?
C16 P1 Pd1 121.0(2) . . ?
C23 P1 Pd1 117.7(2) . . ?
C23 P1 C10 104.1(3) . . ?
C23 P1 C16 106.2(3) . . ?
C8 N7 Pd1 103.2(4) . . ?
C8 N7 C9 109.1(5) . . ?
C8 N7 C11 112.1(5) . . ?
C9 N7 Pd1 109.7(4) . . ?
C9 N7 C11 113.0(5) . . ?
C11 N7 Pd1 109.2(4) . . ?
C2 C1 Pd1 119.2(6) . . ?
C6 C1 Pd1 121.9(6) . . ?
C6 C1 C2 118.8(7) . . ?
C1 C2 H2 120.0 . . ?
C3 C2 C1 120.0(8) . . ?
C3 C2 H2 120.0 . . ?
C2 C3 H3 119.3 . . ?
C4 C3 C2 121.3(9) . . ?
C4 C3 H3 119.3 . . ?
C3 C4 H4 120.6 . . ?
C3 C4 C5 118.8(8) . . ?
C5 C4 H4 120.6 . . ?
C4 C5 H5 119.6 . . ?
C4 C5 C6 120.8(9) . . ?
C6 C5 H5 119.6 . . ?
C1 C6 C5 120.2(9) . . ?
C1 C6 H6 119.9 . . ?
C5 C6 H6 119.9 . . ?
N7 C8 H8A 109.5 . . ?
N7 C8 H8B 109.5 . . ?
N7 C8 H8C 109.5 . . ?
H8A C8 H8B 109.5 . . ?
H8A C8 H8C 109.5 . . ?
H8B C8 H8C 109.5 . . ?
N7 C9 H9A 109.5 . . ?
N7 C9 H9B 109.5 . . ?
N7 C9 H9C 109.5 . . ?
H9A C9 H9B 109.5 . . ?
H9A C9 H9C 109.5 . . ?
H9B C9 H9C 109.5 . . ?
P1 C10 H10A 110.1 . . ?
P1 C10 H10B 110.1 . . ?
H10A C10 H10B 108.4 . . ?
C11 C10 P1 108.1(4) . . ?
C11 C10 H10A 110.1 . . ?
C11 C10 H10B 110.1 . . ?
N7 C11 C10 107.2(5) . . ?
N7 C11 H11 105.0 . . ?
N7 C11 C12 122.6(6) . . ?
C10 C11 H11 105.0 . . ?
C10 C11 C12 110.7(6) . . ?
C12 C11 H11 105.0 . . ?
C13 C12 C11 106.2(6) . . ?
C14 C12 C11 115.0(6) . . ?
C14 C12 C13 107.6(7) . . ?
C14 C12 C15 109.8(7) . . ?
C15 C12 C11 110.9(6) . . ?
C15 C12 C13 106.8(7) . . ?
C12 C13 H13A 109.5 . . ?
C12 C13 H13B 109.5 . . ?
C12 C13 H13C 109.5 . . ?
H13A C13 H13B 109.5 . . ?
H13A C13 H13C 109.5 . . ?
H13B C13 H13C 109.5 . . ?
C12 C14 H14A 109.5 . . ?
C12 C14 H14B 109.5 . . ?
C12 C14 H14C 109.5 . . ?
H14A C14 H14B 109.5 . . ?
H14A C14 H14C 109.5 . . ?
H14B C14 H14C 109.5 . . ?
C12 C15 H15A 109.5 . . ?
C12 C15 H15B 109.5 . . ?
C12 C15 H15C 109.5 . . ?
H15A C15 H15B 109.5 . . ?
H15A C15 H15C 109.5 . . ?
H15B C15 H15C 109.5 . . ?
C17 C16 P1 120.9(5) . . ?
C17 C16 C22 119.0(7) . . ?
C22 C16 P1 120.1(6) . . ?
C16 C17 H17 119.8 . . ?
C16 C17 C18 120.4(7) . . ?
C18 C17 H17 119.8 . . ?
C17 C18 H18 119.2 . . ?
C19 C18 C17 121.6(7) . . ?
C19 C18 H18 119.2 . . ?
C18 C19 C20 120.8(7) . . ?
C18 C19 C21 117.8(7) . . ?
C21 C19 C20 121.4(7) . . ?
C19 C20 H20A 109.5 . . ?
C19 C20 H20B 109.5 . . ?
C19 C20 H20C 109.5 . . ?
H20A C20 H20B 109.5 . . ?
H20A C20 H20C 109.5 . . ?
H20B C20 H20C 109.5 . . ?
C19 C21 H21 119.4 . . ?
C22 C21 C19 121.3(7) . . ?
C22 C21 H21 119.4 . . ?
C16 C22 H22 120.1 . . ?
C21 C22 C16 119.9(7) . . ?
C21 C22 H22 120.1 . . ?
C24 C23 P1 119.7(5) . . ?
C28 C23 P1 121.9(5) . . ?
C28 C23 C24 117.7(7) . . ?
C23 C24 H24 119.4 . . ?
C25 C24 C23 121.1(6) . . ?
C25 C24 H24 119.4 . . ?
C24 C25 H25 119.6 . . ?
C24 C25 C26 120.7(7) . . ?
C26 C25 H25 119.6 . . ?
C25 C26 C29 120.7(7) . . ?
C27 C26 C25 118.4(7) . . ?
C27 C26 C29 121.0(7) . . ?
C26 C27 H27 119.6 . . ?
C28 C27 C26 120.8(7) . . ?
C28 C27 H27 119.6 . . ?
C23 C28 H28 119.4 . . ?
C27 C28 C23 121.3(7) . . ?
C27 C28 H28 119.4 . . ?
C26 C29 H29A 109.5 . . ?
C26 C29 H29B 109.5 . . ?
C26 C29 H29C 109.5 . . ?
H29A C29 H29B 109.5 . . ?
H29A C29 H29C 109.5 . . ?
H29B C29 H29C 109.5 . . ?
P1B Pd1B Br1B 179.15(6) . . ?
P1B Pd1B N7B 83.90(15) . . ?
N7B Pd1B Br1B 96.38(14) . . ?
C1B Pd1B Br1B 90.76(19) . . ?
C1B Pd1B P1B 89.0(2) . . ?
C1B Pd1B N7B 172.1(2) . . ?
C10B P1B Pd1B 100.2(2) . . ?
C16B P1B Pd1B 121.8(2) . . ?
C16B P1B C10B 106.4(3) . . ?
C23B P1B Pd1B 113.6(2) . . ?
C23B P1B C10B 104.4(3) . . ?
C23B P1B C16B 108.5(3) . . ?
C8B N7B Pd1B 104.5(5) . . ?
C8B N7B C11B 112.9(6) . . ?
C9B N7B Pd1B 103.1(4) . . ?
C9B N7B C8B 110.6(6) . . ?
C9B N7B C11B 114.2(5) . . ?
C11B N7B Pd1B 110.7(4) . . ?
C2B C1B Pd1B 122.8(6) . . ?
C2B C1B C6B 118.2(7) . . ?
C6B C1B Pd1B 119.0(5) . . ?
C1B C2B H2B 119.9 . . ?
C1B C2B C3B 120.2(8) . . ?
C3B C2B H2B 119.9 . . ?
C2B C3B H3B 119.5 . . ?
C4B C3B C2B 120.9(7) . . ?
C4B C3B H3B 119.5 . . ?
C3B C4B H4B 120.1 . . ?
C3B C4B C5B 119.8(7) . . ?
C5B C4B H4B 120.1 . . ?
C4B C5B H5B 120.1 . . ?
C4B C5B C6B 119.9(8) . . ?
C6B C5B H5B 120.1 . . ?
C1B C6B H6B 119.5 . . ?
C5B C6B C1B 121.0(7) . . ?
C5B C6B H6B 119.5 . . ?
N7B C8B H8BA 109.5 . . ?
N7B C8B H8BB 109.5 . . ?
N7B C8B H8BC 109.5 . . ?
H8BA C8B H8BB 109.5 . . ?
H8BA C8B H8BC 109.5 . . ?
H8BB C8B H8BC 109.5 . . ?
N7B C9B H9BA 109.5 . . ?
N7B C9B H9BB 109.5 . . ?
N7B C9B H9BC 109.5 . . ?
H9BA C9B H9BB 109.5 . . ?
H9BA C9B H9BC 109.5 . . ?
H9BB C9B H9BC 109.5 . . ?
P1B C10B H10C 110.0 . . ?
P1B C10B H10D 110.0 . . ?
H10C C10B H10D 108.3 . . ?
C11B C10B P1B 108.7(4) . . ?
C11B C10B H10C 110.0 . . ?
C11B C10B H10D 110.0 . . ?
N7B C11B C10B 107.8(5) . . ?
N7B C11B H11B 105.3 . . ?
N7B C11B C12B 121.3(5) . . ?
C10B C11B H11B 105.3 . . ?
C10B C11B C12B 110.6(6) . . ?
C12B C11B H11B 105.3 . . ?
C13B C12B C11B 105.6(5) . . ?
C13B C12B C14B 108.6(7) . . ?
C13B C12B C15B 106.3(6) . . ?
C14B C12B C11B 113.8(6) . . ?
C14B C12B C15B 108.6(6) . . ?
C15B C12B C11B 113.5(6) . . ?
C12B C13B H13D 109.5 . . ?
C12B C13B H13E 109.5 . . ?
C12B C13B H13F 109.5 . . ?
H13D C13B H13E 109.5 . . ?
H13D C13B H13F 109.5 . . ?
H13E C13B H13F 109.5 . . ?
C12B C14B H14D 109.5 . . ?
C12B C14B H14E 109.5 . . ?
C12B C14B H14F 109.5 . . ?
H14D C14B H14E 109.5 . . ?
H14D C14B H14F 109.5 . . ?
H14E C14B H14F 109.5 . . ?
C12B C15B H15D 109.5 . . ?
C12B C15B H15E 109.5 . . ?
C12B C15B H15F 109.5 . . ?
H15D C15B H15E 109.5 . . ?
H15D C15B H15F 109.5 . . ?
H15E C15B H15F 109.5 . . ?
C17B C16B P1B 119.8(5) . . ?
C17B C16B C22B 119.4(7) . . ?
C22B C16B P1B 120.6(6) . . ?
C16B C17B H17B 119.9 . . ?
C16B C17B C18B 120.1(6) . . ?
C18B C17B H17B 119.9 . . ?
C17B C18B H18B 119.2 . . ?
C19B C18B C17B 121.5(7) . . ?
C19B C18B H18B 119.2 . . ?
C18B C19B C20B 119.4(8) . . ?
C21B C19B C18B 117.7(7) . . ?
C21B C19B C20B 122.8(7) . . ?
C19B C20B H20D 109.5 . . ?
C19B C20B H20E 109.5 . . ?
C19B C20B H20F 109.5 . . ?
H20D C20B H20E 109.5 . . ?
H20D C20B H20F 109.5 . . ?
H20E C20B H20F 109.5 . . ?
C19B C21B H21B 118.9 . . ?
C19B C21B C22B 122.1(7) . . ?
C22B C21B H21B 118.9 . . ?
C16B C22B C21B 119.0(7) . . ?
C16B C22B H22B 120.5 . . ?
C21B C22B H22B 120.5 . . ?
C24B C23B P1B 119.3(5) . . ?
C24B C23B C28B 118.3(7) . . ?
C28B C23B P1B 121.8(5) . . ?
C23B C24B H24B 120.0 . . ?
C23B C24B C25B 120.0(7) . . ?
C25B C24B H24B 120.0 . . ?
C24B C25B H25B 119.2 . . ?
C26B C25B C24B 121.6(7) . . ?
C26B C25B H25B 119.2 . . ?
C25B C26B C27B 118.2(7) . . ?
C25B C26B C29B 121.5(7) . . ?
C27B C26B C29B 120.3(7) . . ?
C26B C27B H27B 119.6 . . ?
C28B C27B C26B 120.8(7) . . ?
C28B C27B H27B 119.6 . . ?
C23B C28B H28B 119.5 . . ?
C27B C28B C23B 121.0(7) . . ?
C27B C28B H28B 119.5 . . ?
C26B C29B H29D 109.5 . . ?
C26B C29B H29E 109.5 . . ?
C26B C29B H29F 109.5 . . ?
H29D C29B H29E 109.5 . . ?
H29D C29B H29F 109.5 . . ?
H29E C29B H29F 109.5 . . ?

loop_
_geom_bond_atom_site_label_1
_geom_bond_atom_site_label_2
_geom_bond_distance
_geom_bond_site_symmetry_2
_geom_bond_publ_flag
Pd1 Br1 2.4951(8) . ?
Pd1 P1 2.1928(17) . ?
Pd1 N7 2.270(5) . ?
Pd1 C1 2.007(7) . ?
P1 C10 1.821(7) . ?
P1 C16 1.825(7) . ?
P1 C23 1.815(7) . ?
N7 C8 1.479(8) . ?
N7 C9 1.484(9) . ?
N7 C11 1.524(9) . ?
C1 C2 1.408(11) . ?
C1 C6 1.370(11) . ?
C2 H2 0.9500 . ?
C2 C3 1.379(11) . ?
C3 H3 0.9500 . ?
C3 C4 1.371(15) . ?
C4 H4 0.9500 . ?
C4 C5 1.379(16) . ?
C5 H5 0.9500 . ?
C5 C6 1.401(12) . ?
C6 H6 0.9500 . ?
C8 H8A 0.9800 . ?
C8 H8B 0.9800 . ?
C8 H8C 0.9800 . ?
C9 H9A 0.9800 . ?
C9 H9B 0.9800 . ?
C9 H9C 0.9800 . ?
C10 H10A 0.9900 . ?
C10 H10B 0.9900 . ?
C10 C11 1.536(9) . ?
C11 H11 1.0000 . ?
C11 C12 1.578(9) . ?
C12 C13 1.534(12) . ?
C12 C14 1.530(11) . ?
C12 C15 1.534(11) . ?
C13 H13A 0.9800 . ?
C13 H13B 0.9800 . ?
C13 H13C 0.9800 . ?
C14 H14A 0.9800 . ?
C14 H14B 0.9800 . ?
C14 H14C 0.9800 . ?
C15 H15A 0.9800 . ?
C15 H15B 0.9800 . ?
C15 H15C 0.9800 . ?
C16 C17 1.382(10) . ?
C16 C22 1.393(10) . ?
C17 H17 0.9500 . ?
C17 C18 1.389(11) . ?
C18 H18 0.9500 . ?
C18 C19 1.377(11) . ?
C19 C20 1.513(10) . ?
C19 C21 1.397(11) . ?
C20 H20A 0.9800 . ?
C20 H20B 0.9800 . ?
C20 H20C 0.9800 . ?
C21 H21 0.9500 . ?
C21 C22 1.391(10) . ?
C22 H22 0.9500 . ?
C23 C24 1.406(10) . ?
C23 C28 1.385(9) . ?
C24 H24 0.9500 . ?
C24 C25 1.370(10) . ?
C25 H25 0.9500 . ?
C25 C26 1.393(10) . ?
C26 C27 1.391(11) . ?
C26 C29 1.518(11) . ?
C27 H27 0.9500 . ?
C27 C28 1.377(11) . ?
C28 H28 0.9500 . ?
C29 H29A 0.9800 . ?
C29 H29B 0.9800 . ?
C29 H29C 0.9800 . ?
Pd1B Br1B 2.5028(9) . ?
Pd1B P1B 2.1998(17) . ?
Pd1B N7B 2.306(6) . ?
Pd1B C1B 1.999(7) . ?
P1B C10B 1.817(7) . ?
P1B C16B 1.812(8) . ?
P1B C23B 1.810(7) . ?
N7B C8B 1.489(9) . ?
N7B C9B 1.480(9) . ?
N7B C11B 1.517(8) . ?
C1B C2B 1.381(10) . ?
C1B C6B 1.397(10) . ?
C2B H2B 0.9500 . ?
C2B C3B 1.406(11) . ?
C3B H3B 0.9500 . ?
C3B C4B 1.357(12) . ?
C4B H4B 0.9500 . ?
C4B C5B 1.382(12) . ?
C5B H5B 0.9500 . ?
C5B C6B 1.390(11) . ?
C6B H6B 0.9500 . ?
C8B H8BA 0.9800 . ?
C8B H8BB 0.9800 . ?
C8B H8BC 0.9800 . ?
C9B H9BA 0.9800 . ?
C9B H9BB 0.9800 . ?
C9B H9BC 0.9800 . ?
C10B H10C 0.9900 . ?
C10B H10D 0.9900 . ?
C10B C11B 1.528(9) . ?
C11B H11B 1.0000 . ?
C11B C12B 1.575(9) . ?
C12B C13B 1.524(10) . ?
C12B C14B 1.531(10) . ?
C12B C15B 1.534(10) . ?
C13B H13D 0.9800 . ?
C13B H13E 0.9800 . ?
C13B H13F 0.9800 . ?
C14B H14D 0.9800 . ?
C14B H14E 0.9800 . ?
C14B H14F 0.9800 . ?
C15B H15D 0.9800 . ?
C15B H15E 0.9800 . ?
C15B H15F 0.9800 . ?
C16B C17B 1.372(10) . ?
C16B C22B 1.394(9) . ?
C17B H17B 0.9500 . ?
C17B C18B 1.388(10) . ?
C18B H18B 0.9500 . ?
C18B C19B 1.382(10) . ?
C19B C20B 1.513(11) . ?
C19B C21B 1.368(12) . ?
C20B H20D 0.9800 . ?
C20B H20E 0.9800 . ?
C20B H20F 0.9800 . ?
C21B H21B 0.9500 . ?
C21B C22B 1.396(11) . ?
C22B H22B 0.9500 . ?
C23B C24B 1.390(10) . ?
C23B C28B 1.409(10) . ?
C24B H24B 0.9500 . ?
C24B C25B 1.395(11) . ?
C25B H25B 0.9500 . ?
C25B C26B 1.387(12) . ?
C26B C27B 1.397(11) . ?
C26B C29B 1.498(11) . ?
C27B H27B 0.9500 . ?
C27B C28B 1.374(10) . ?
C28B H28B 0.9500 . ?
C29B H29D 0.9800 . ?
C29B H29E 0.9800 . ?
C29B H29F 0.9800 . ?

loop_
_geom_torsion_atom_site_label_1
_geom_torsion_atom_site_label_2
_geom_torsion_atom_site_label_3
_geom_torsion_atom_site_label_4
_geom_torsion
_geom_torsion_site_symmetry_1
_geom_torsion_site_symmetry_2
_geom_torsion_site_symmetry_3
_geom_torsion_site_symmetry_4
_geom_torsion_publ_flag
Pd1 P1 C10 C11 -49.8(5) . . . . ?
Pd1 P1 C16 C17 -98.9(6) . . . . ?
Pd1 P1 C16 C22 79.8(6) . . . . ?
Pd1 P1 C23 C24 20.0(6) . . . . ?
Pd1 P1 C23 C28 -169.6(5) . . . . ?
Pd1 N7 C11 C10 -40.8(6) . . . . ?
Pd1 N7 C11 C12 -170.4(5) . . . . ?
Pd1 C1 C2 C3 -174.9(6) . . . . ?
Pd1 C1 C6 C5 175.0(7) . . . . ?
P1 C10 C11 N7 61.4(6) . . . . ?
P1 C10 C11 C12 -162.6(5) . . . . ?
P1 C16 C17 C18 179.9(6) . . . . ?
P1 C16 C22 C21 -179.4(6) . . . . ?
P1 C23 C24 C25 171.0(6) . . . . ?
P1 C23 C28 C27 -170.7(6) . . . . ?
N7 C11 C12 C13 -169.2(6) . . . . ?
N7 C11 C12 C14 71.8(9) . . . . ?
N7 C11 C12 C15 -53.5(9) . . . . ?
C1 C2 C3 C4 -1.9(12) . . . . ?
C2 C1 C6 C5 -1.6(12) . . . . ?
C2 C3 C4 C5 1.7(14) . . . . ?
C3 C4 C5 C6 -1.4(15) . . . . ?
C4 C5 C6 C1 1.4(15) . . . . ?
C6 C1 C2 C3 1.9(11) . . . . ?
C8 N7 C11 C10 -154.5(5) . . . . ?
C8 N7 C11 C12 75.9(8) . . . . ?
C9 N7 C11 C10 81.6(6) . . . . ?
C9 N7 C11 C12 -47.9(8) . . . . ?
C10 P1 C16 C17 13.0(7) . . . . ?
C10 P1 C16 C22 -168.4(6) . . . . ?
C10 P1 C23 C24 -88.5(6) . . . . ?
C10 P1 C23 C28 81.9(6) . . . . ?
C10 C11 C12 C13 62.7(7) . . . . ?
C10 C11 C12 C14 -56.2(9) . . . . ?
C10 C11 C12 C15 178.4(6) . . . . ?
C16 P1 C10 C11 -176.1(4) . . . . ?
C16 P1 C23 C24 159.3(6) . . . . ?
C16 P1 C23 C28 -30.3(7) . . . . ?
C16 C17 C18 C19 -0.5(13) . . . . ?
C17 C16 C22 C21 -0.8(11) . . . . ?
C17 C18 C19 C20 176.5(8) . . . . ?
C17 C18 C19 C21 -0.8(13) . . . . ?
C18 C19 C21 C22 1.3(12) . . . . ?
C19 C21 C22 C16 -0.6(12) . . . . ?
C20 C19 C21 C22 -176.0(8) . . . . ?
C22 C16 C17 C18 1.3(12) . . . . ?
C23 P1 C10 C11 71.9(5) . . . . ?
C23 P1 C16 C17 123.5(6) . . . . ?
C23 P1 C16 C22 -57.9(7) . . . . ?
C23 C24 C25 C26 -0.2(11) . . . . ?
C24 C23 C28 C27 0.0(10) . . . . ?
C24 C25 C26 C27 0.2(11) . . . . ?
C24 C25 C26 C29 -179.6(7) . . . . ?
C25 C26 C27 C28 -0.1(11) . . . . ?
C26 C27 C28 C23 0.0(11) . . . . ?
C28 C23 C24 C25 0.1(10) . . . . ?
C29 C26 C27 C28 179.7(7) . . . . ?
Pd1B P1B C10B C11B -50.9(5) . . . . ?
Pd1B P1B C16B C17B -71.0(6) . . . . ?
Pd1B P1B C16B C22B 104.1(6) . . . . ?
Pd1B P1B C23B C24B -13.2(6) . . . . ?
Pd1B P1B C23B C28B 158.0(5) . . . . ?
Pd1B N7B C11B C10B -36.3(6) . . . . ?
Pd1B N7B C11B C12B -165.3(5) . . . . ?
Pd1B C1B C2B C3B -179.0(5) . . . . ?
Pd1B C1B C6B C5B 179.4(6) . . . . ?
P1B C10B C11B N7B 58.5(6) . . . . ?
P1B C10B C11B C12B -166.7(4) . . . . ?
P1B C16B C17B C18B 173.1(6) . . . . ?
P1B C16B C22B C21B -171.9(6) . . . . ?
P1B C23B C24B C25B 171.7(6) . . . . ?
P1B C23B C28B C27B -170.3(6) . . . . ?
N7B C11B C12B C13B -158.7(7) . . . . ?
N7B C11B C12B C14B 82.3(8) . . . . ?
N7B C11B C12B C15B -42.6(9) . . . . ?
C1B C2B C3B C4B -0.1(12) . . . . ?
C2B C1B C6B C5B 0.6(10) . . . . ?
C2B C3B C4B C5B 0.0(12) . . . . ?
C3B C4B C5B C6B 0.4(12) . . . . ?
C4B C5B C6B C1B -0.7(11) . . . . ?
C6B C1B C2B C3B -0.2(10) . . . . ?
C8B N7B C11B C10B -153.1(6) . . . . ?
C8B N7B C11B C12B 78.0(8) . . . . ?
C9B N7B C11B C10B 79.4(7) . . . . ?
C9B N7B C11B C12B -49.5(8) . . . . ?
C10B P1B C16B C17B 42.5(6) . . . . ?
C10B P1B C16B C22B -142.3(6) . . . . ?
C10B P1B C23B C24B -121.3(6) . . . . ?
C10B P1B C23B C28B 49.9(7) . . . . ?
C10B C11B C12B C13B 73.6(7) . . . . ?
C10B C11B C12B C14B -45.4(8) . . . . ?
C10B C11B C12B C15B -170.3(6) . . . . ?
C16B P1B C10B C11B -178.6(4) . . . . ?
C16B P1B C23B C24B 125.5(6) . . . . ?
C16B P1B C23B C28B -63.3(7) . . . . ?
C16B C17B C18B C19B -0.6(11) . . . . ?
C17B C16B C22B C21B 3.3(11) . . . . ?
C17B C18B C19B C20B -178.5(7) . . . . ?
C17B C18B C19B C21B 1.9(11) . . . . ?
C18B C19B C21B C22B -0.6(12) . . . . ?
C19B C21B C22B C16B -2.0(12) . . . . ?
C20B C19B C21B C22B 179.8(8) . . . . ?
C22B C16B C17B C18B -2.1(11) . . . . ?
C23B P1B C10B C11B 66.8(5) . . . . ?
C23B P1B C16B C17B 154.3(6) . . . . ?
C23B P1B C16B C22B -30.5(7) . . . . ?
C23B C24B C25B C26B -1.2(13) . . . . ?
C24B C23B C28B C27B 1.0(11) . . . . ?
C24B C25B C26B C27B 1.0(12) . . . . ?
C24B C25B C26B C29B -178.4(8) . . . . ?
C25B C26B C27B C28B 0.2(11) . . . . ?
C26B C27B C28B C23B -1.2(12) . . . . ?
C28B C23B C24B C25B 0.2(11) . . . . ?
C29B C26B C27B C28B 179.6(8) . . . . ?

loop_
_twin_individual_id
_twin_individual_mass_fraction_refined
1 0.979(10)
2 0.021(10)

loop_
_exptl_oxdiff_crystal_face_indexfrac_h
_exptl_oxdiff_crystal_face_indexfrac_k
_exptl_oxdiff_crystal_face_indexfrac_l
_exptl_oxdiff_crystal_face_x
_exptl_oxdiff_crystal_face_y
_exptl_oxdiff_crystal_face_z
-0.0000 -0.0001 0.9993 0.0006 -0.0288 0.0086
0.0000 0.0001 -0.9993 -0.0006 0.0288 -0.0086
1.9991 -0.9992 -0.9996 0.0166 0.1257 0.3121
-1.9991 0.9992 0.9996 -0.0166 -0.1257 -0.3121
-0.0001 0.9994 0.0004 -0.1309 -0.0175 -0.0500
0.0001 -0.9994 -0.0004 0.1309 0.0175 0.0500
0.0001 -0.9993 -0.9997 0.1304 0.0463 0.0413
